data_9016952
loop_
_publ_author_name
'Okudera, H.'

_publ_section_title
;
 Relationships among channel typology and atomic displacements in the structures
 of Pb5(BO4)3Cl with B = P (pyromorphite), V (vanadinite), and As (mimetite)
;
_journal_name_full 'American Mineralogist'
_journal_page_first 1573
_journal_page_last 1579
_journal_volume 98
_journal_year 2013
_chemical_compound_source 'Pingtouling mine, Guangdong, China'
_chemical_formula_sum 'As2.775 Cl O12 P0.036 Pb5'
_chemical_name_mineral Mimetite
_space_group_IT_number 176
_space_group_name_Hall '-P 6c'
_space_group_name_H-M_alt 'P 63/m'
_symmetry_space_group_name_H-M 'P 63/m'
_cell_angle_alpha 90
_cell_angle_beta 90
_cell_angle_gamma 120
_cell_length_a 10.2396
_cell_length_b 10.2396
_cell_length_c 7.4405
_cell_formula_units_Z 2
_cell_volume 675.614
_database_code_amcsd 0020251
_exptl_crystal_density_diffrn 7.238
_cod_data_source_file inputs/fixed/downloads/05/05580.cif
_cod_data_source_block 05580
_cod_original_formula_sum 'Pb5 As2.775 P.036 O12 Cl'
_cod_database_code 9016952

loop_
_space_group_symop_operation_xyz
x,y,z
-x+y,-x,1/2-z
x-y,x,1/2+z
y,-x+y,-z
-y,x-y,z
x,y,1/2-z
-x,-y,1/2+z
x-y,x,-z
-x+y,-x,z
-y,x-y,1/2-z
y,-x+y,1/2+z
-x,-y,-z

loop_
_atom_site_aniso_label
_atom_site_aniso_U_11
_atom_site_aniso_U_22
_atom_site_aniso_U_33
_atom_site_aniso_U_12
_atom_site_aniso_U_13
_atom_site_aniso_U_23
Pb1 0.02135 0.02135 0.01378 0.01067 0.00000 0.00000
Pb2 0.01208 0.01499 0.04020 0.00697 0.00000 0.00000
As 0.00937 0.00836 0.01448 0.00456 0.00000 0.00000
P 0.00937 0.00836 0.01448 0.00456 0.00000 0.00000
O1 0.02741 0.01786 0.02554 0.01946 0.00000 0.00000
O2 0.01147 0.01104 0.09705 0.00104 0.00000 0.00000
O3 0.08878 0.08173 0.05393 0.07466 -0.05603 -0.05587
Cl 0.02531 0.02531 0.02231 0.01266 0.00000 0.00000

loop_
_atom_site_label
_atom_site_fract_x
_atom_site_fract_y
_atom_site_fract_z
_atom_site_occupancy
_atom_site_U_iso_or_equiv
Pb1 0.33333 0.66667 0.00676 0.99900 0.01900
Pb2 0.25078 0.00402 0.25000 0.99900 0.02200
As 0.40911 0.38452 0.25000 0.92500 0.01100
P 0.40911 0.38452 0.25000 0.01200 0.01100
O1 0.32930 0.49400 0.25000 1.00000 0.02000
O2 0.59860 0.48660 0.25000 1.00000 0.04200
O3 0.36170 0.27210 0.06980 1.00000 0.06100
Cl 0.00000 0.00000 0.00000 1.00000 0.02400

loop_
_cod_related_entry_id
_cod_related_entry_database
_cod_related_entry_code
1 AMCSD 0020251
